data_7218946
loop_
_publ_author_name
'Mandal, Haridas'
'Chakrabartty, Sukanta'
'Ray, Debashis'

_publ_section_title
;
 Isothiocyanato and azido coordination induced structural diversity in
 zinc(ii) complexes with Schiff base containing tetrahydrofuran group:
 synthesis, characterization, crystal structure and fluorescence study
;
_journal_issue 110
_journal_name_full 'RSC Adv.'
_journal_page_first 65044
_journal_paper_doi 10.1039/C4RA11352G
_journal_volume 4
_journal_year 2014
_chemical_formula_sum 'C26 H28 N4 O4 S2 Zn2'
_chemical_formula_weight 655.44
_chemical_name_systematic
;
 ?
;
_space_group_IT_number 14
_symmetry_cell_setting monoclinic
_symmetry_space_group_name_Hall '-P 2ybc'
_symmetry_space_group_name_H-M 'P 1 21/c 1'
_atom_sites_solution_hydrogens geom
_atom_sites_solution_primary direct
_atom_sites_solution_secondary difmap
_audit_creation_method SHELXL-97
_audit_update_record
;
2014-11-18 deposited with the CCDC.
2014-11-20 downloaded from the CCDC.
;
_cell_angle_alpha 90.00
_cell_angle_beta 106.686(3)
_cell_angle_gamma 90.00
_cell_formula_units_Z 2
_cell_length_a 6.8404(8)
_cell_length_b 21.759(2)
_cell_length_c 9.8058(11)
_cell_measurement_temperature 293(2)
_cell_volume 1398.0(3)
_computing_cell_refinement 'Bruker SMART'
_computing_data_collection 'Bruker SMART'
_computing_data_reduction 'Bruker SAINT'
_computing_molecular_graphics Diamond
_computing_publication_material 'SHELXL-97 (Sheldrick, 1997), PLATON (Spek, 2009)'
_computing_structure_refinement 'SHELXL-97 (Sheldrick, 2008)'
_computing_structure_solution 'SHELXS-97 (Sheldrick, 1990)'
_diffrn_ambient_temperature 293(2)
_diffrn_measured_fraction_theta_full 0.996
_diffrn_measured_fraction_theta_max 0.996
_diffrn_measurement_device_type 'CCD area detector'
_diffrn_radiation_monochromator graphite
_diffrn_radiation_source 'fine-focus sealed tube'
_diffrn_radiation_type MoK\a
_diffrn_radiation_wavelength 0.71073
_diffrn_reflns_av_R_equivalents 0.0184
_diffrn_reflns_av_sigmaI/netI 0.0121
_diffrn_reflns_limit_h_max 8
_diffrn_reflns_limit_h_min -8
_diffrn_reflns_limit_k_max 25
_diffrn_reflns_limit_k_min -26
_diffrn_reflns_limit_l_max 11
_diffrn_reflns_limit_l_min -11
_diffrn_reflns_number 15239
_diffrn_reflns_theta_full 25.59
_diffrn_reflns_theta_max 25.59
_diffrn_reflns_theta_min 1.87
_exptl_absorpt_coefficient_mu 1.904
_exptl_absorpt_correction_T_max 0.781
_exptl_absorpt_correction_T_min 0.625
_exptl_absorpt_correction_type multi-scan
_exptl_absorpt_process_details 'SADABS (Sheldrick, 1997)'
_exptl_crystal_colour yellow
_exptl_crystal_density_diffrn 1.556
_exptl_crystal_density_method 'not measured'
_exptl_crystal_description parallelepiped
_exptl_crystal_F_000 672
_exptl_crystal_size_max 0.29
_exptl_crystal_size_mid 0.21
_exptl_crystal_size_min 0.13
_refine_diff_density_max 1.108
_refine_diff_density_min -0.338
_refine_diff_density_rms 0.062
_refine_ls_extinction_method none
_refine_ls_goodness_of_fit_ref 1.138
_refine_ls_hydrogen_treatment mixed
_refine_ls_matrix_type full
_refine_ls_number_parameters 172
_refine_ls_number_reflns 2628
_refine_ls_number_restraints 0
_refine_ls_restrained_S_all 1.138
_refine_ls_R_factor_all 0.0452
_refine_ls_R_factor_gt 0.0410
_refine_ls_shift/su_max 0.006
_refine_ls_shift/su_mean 0.000
_refine_ls_structure_factor_coef Fsqd
_refine_ls_weighting_details 'calc w=1/[\s^2^(Fo^2^)+(0.0272P)^2^+2.4967P] where P=(Fo^2^+2Fc^2^)/3'
_refine_ls_weighting_scheme calc
_refine_ls_wR_factor_gt 0.0928
_refine_ls_wR_factor_ref 0.0954
_reflns_number_gt 2418
_reflns_number_total 2628
_reflns_threshold_expression >2\s(I)
_cod_data_source_file c4ra11352g2.cif
_cod_data_source_block complex_2
_cod_depositor_comments
;
The following automatic conversions were performed:

'_symmetry_cell_setting' value 'Monoclinic' changed to 'monoclinic'
according to
/usr/data/users/saulius/crontab/automatic-downloads/rss-feeds/RSC/lib/dictionaries/cif_core.dic
dictionary named 'cif_core.dic' version 2.4.2 from 2011-04-26.

Automatic conversion script
Id: cif_fix_values 2935 2014-11-11 08:27:57Z andrius 
;
_cod_original_sg_symbol_H-M 'P 21/c'
_cod_database_code 7218946

loop_
_symmetry_equiv_pos_as_xyz
'x, y, z'
'-x, y+1/2, -z+1/2'
'-x, -y, -z'
'x, -y-1/2, z-1/2'

loop_
_atom_site_label
_atom_site_type_symbol
_atom_site_fract_x
_atom_site_fract_y
_atom_site_fract_z
_atom_site_U_iso_or_equiv
_atom_site_adp_type
_atom_site_occupancy
_atom_site_symmetry_multiplicity
_atom_site_calc_flag
_atom_site_refinement_flags
Zn1 Zn 0.45572(6) 0.069975(18) -0.01325(4) 0.04237(14) Uani 1 1 d .
S1 S 0.5700(2) 0.18391(6) -0.39076(12) 0.0754(4) Uani 1 1 d .
O1 O 0.6887(4) 0.00881(10) 0.0775(3) 0.0446(6) Uani 1 1 d .
O2 O 0.1814(4) 0.13222(12) -0.0457(3) 0.0533(6) Uani 1 1 d .
N1 N 0.5053(5) 0.11024(14) 0.1798(3) 0.0465(7) Uani 1 1 d .
N2 N 0.5322(5) 0.11127(17) -0.1678(4) 0.0605(9) Uani 1 1 d .
C1 C 0.8487(5) 0.01960(15) 0.1905(4) 0.0413(7) Uani 1 1 d .
C2 C 1.0313(6) -0.01268(18) 0.2106(5) 0.0550(10) Uani 1 1 d .
H2 H 1.0405 -0.0426 0.1450 0.066 Uiso 1 1 calc R
C3 C 1.1976(6) -0.00110(19) 0.3253(5) 0.0650(12) Uani 1 1 d .
H3 H 1.3178 -0.0230 0.3354 0.078 Uiso 1 1 calc R
C4 C 1.1892(6) 0.0425(2) 0.4260(5) 0.0662(12) Uani 1 1 d .
H4 H 1.3018 0.0498 0.5039 0.079 Uiso 1 1 calc R
C5 C 1.0118(6) 0.07462(19) 0.4087(4) 0.0582(10) Uani 1 1 d .
H5 H 1.0053 0.1039 0.4764 0.070 Uiso 1 1 calc R
C6 C 0.8400(5) 0.06492(16) 0.2924(4) 0.0441(8) Uani 1 1 d .
C7 C 0.6660(6) 0.10379(18) 0.2847(4) 0.0491(9) Uani 1 1 d .
H7 H 0.6715 0.1269 0.3656 0.059 Uiso 1 1 calc R
C8 C 0.3518(6) 0.1563(2) 0.1937(4) 0.0616(11) Uani 1 1 d .
H8A H 0.3403 0.1556 0.2900 0.074 Uiso 1 1 calc R
H8B H 0.3954 0.1971 0.1751 0.074 Uiso 1 1 calc R
C9 C 0.1527(7) 0.1424(2) 0.0924(5) 0.0682(12) Uani 1 1 d .
H9 H 0.0951 0.1054 0.1231 0.082 Uiso 1 1 calc R
C10 C -0.0024(8) 0.1946(3) 0.0675(6) 0.0844(16) Uani 1 1 d .
H10A H -0.1399 0.1785 0.0475 0.101 Uiso 1 1 calc R
H10B H 0.0243 0.2211 0.1504 0.101 Uiso 1 1 calc R
C11 C 0.0236(8) 0.2287(2) -0.0568(7) 0.0866(16) Uani 1 1 d .
H11A H 0.1133 0.2637 -0.0260 0.104 Uiso 1 1 calc R
H11B H -0.1071 0.2433 -0.1163 0.104 Uiso 1 1 calc R
C12 C 0.1156(10) 0.1837(3) -0.1365(6) 0.0942(19) Uani 1 1 d .
H12A H 0.0153 0.1711 -0.2238 0.113 Uiso 1 1 calc R
H12B H 0.2304 0.2021 -0.1607 0.113 Uiso 1 1 calc R
C13 C 0.5465(6) 0.14176(18) -0.2608(4) 0.0489(9) Uani 1 1 d .

loop_
_atom_site_aniso_label
_atom_site_aniso_U_11
_atom_site_aniso_U_22
_atom_site_aniso_U_33
_atom_site_aniso_U_23
_atom_site_aniso_U_13
_atom_site_aniso_U_12
Zn1 0.0479(2) 0.0393(2) 0.0384(2) -0.00450(16) 0.00996(17) -0.00135(17)
S1 0.1078(10) 0.0690(7) 0.0562(6) 0.0123(5) 0.0345(6) 0.0111(7)
O1 0.0425(13) 0.0388(13) 0.0461(13) -0.0067(10) 0.0024(11) -0.0015(10)
O2 0.0621(16) 0.0462(14) 0.0487(14) -0.0054(11) 0.0115(12) 0.0090(12)
N1 0.0476(17) 0.0521(18) 0.0401(15) -0.0044(13) 0.0129(13) 0.0051(14)
N2 0.069(2) 0.062(2) 0.056(2) 0.0042(17) 0.0275(17) 0.0036(17)
C1 0.0403(17) 0.0357(17) 0.0452(18) 0.0007(14) 0.0077(14) -0.0073(14)
C2 0.049(2) 0.044(2) 0.066(3) -0.0055(18) 0.0081(18) 0.0009(17)
C3 0.044(2) 0.055(2) 0.083(3) -0.005(2) -0.003(2) 0.0040(18)
C4 0.053(2) 0.064(3) 0.064(3) -0.004(2) -0.011(2) -0.002(2)
C5 0.064(3) 0.057(2) 0.046(2) -0.0130(18) 0.0038(18) -0.005(2)
C6 0.0459(19) 0.0444(19) 0.0406(18) -0.0002(15) 0.0102(15) -0.0040(15)
C7 0.055(2) 0.053(2) 0.0392(18) -0.0078(16) 0.0138(17) -0.0010(17)
C8 0.063(3) 0.067(3) 0.054(2) -0.014(2) 0.0158(19) 0.015(2)
C9 0.072(3) 0.067(3) 0.070(3) -0.004(2) 0.027(2) 0.010(2)
C10 0.078(3) 0.088(4) 0.082(3) -0.019(3) 0.015(3) 0.032(3)
C11 0.082(3) 0.051(3) 0.127(5) 0.009(3) 0.029(3) 0.016(2)
C12 0.110(4) 0.093(4) 0.090(4) 0.039(3) 0.046(3) 0.053(3)
C13 0.051(2) 0.050(2) 0.046(2) -0.0076(17) 0.0154(17) 0.0060(17)

loop_
_atom_type_symbol
_atom_type_description
_atom_type_scat_dispersion_real
_atom_type_scat_dispersion_imag
_atom_type_scat_source
C C 0.0030 0.0020 'International Tables Vol C Tables 4.2.6.8 and 6.1.1.4'
H H 0.0000 0.0000 'International Tables Vol C Tables 4.2.6.8 and 6.1.1.4'
N N 0.0060 0.0030 'International Tables Vol C Tables 4.2.6.8 and 6.1.1.4'
O O 0.0110 0.0060 'International Tables Vol C Tables 4.2.6.8 and 6.1.1.4'
S S 0.1250 0.1230 'International Tables Vol C Tables 4.2.6.8 and 6.1.1.4'
Zn Zn 0.2840 1.4300 'International Tables Vol C Tables 4.2.6.8 and 6.1.1.4'

loop_
_geom_angle_atom_site_label_1
_geom_angle_atom_site_label_2
_geom_angle_atom_site_label_3
_geom_angle
_geom_angle_site_symmetry_1
_geom_angle_site_symmetry_3
N2 Zn1 O1 111.67(13) . 3_655
N2 Zn1 N1 120.99(14) . .
O1 Zn1 N1 127.17(12) 3_655 .
N2 Zn1 O1 106.51(13) . .
O1 Zn1 O1 80.40(10) 3_655 .
N1 Zn1 O1 88.53(11) . .
N2 Zn1 O2 90.65(12) . .
O1 Zn1 O2 98.92(10) 3_655 .
N1 Zn1 O2 77.41(10) . .
O1 Zn1 O2 161.89(10) . .
N2 Zn1 Zn1 115.24(10) . 3_655
O1 Zn1 Zn1 41.18(7) 3_655 3_655
N1 Zn1 Zn1 111.73(9) . 3_655
O1 Zn1 Zn1 39.22(6) . 3_655
O2 Zn1 Zn1 137.23(7) . 3_655
C1 O1 Zn1 128.9(2) . 3_655
C1 O1 Zn1 126.1(2) . .
Zn1 O1 Zn1 99.60(10) 3_655 .
C12 O2 C9 111.3(3) . .
C12 O2 Zn1 131.4(3) . .
C9 O2 Zn1 106.9(2) . .
C7 N1 C8 117.9(3) . .
C7 N1 Zn1 125.4(3) . .
C8 N1 Zn1 116.4(2) . .
C13 N2 Zn1 167.8(3) . .
O1 C1 C2 121.0(3) . .
O1 C1 C6 121.1(3) . .
C2 C1 C6 117.9(3) . .
C3 C2 C1 121.3(4) . .
C3 C2 H2 119.3 . .
C1 C2 H2 119.3 . .
C2 C3 C4 121.1(4) . .
C2 C3 H3 119.5 . .
C4 C3 H3 119.5 . .
C5 C4 C3 118.7(4) . .
C5 C4 H4 120.7 . .
C3 C4 H4 120.7 . .
C4 C5 C6 122.1(4) . .
C4 C5 H5 118.9 . .
C6 C5 H5 118.9 . .
C5 C6 C1 119.0(3) . .
C5 C6 C7 116.2(3) . .
C1 C6 C7 124.9(3) . .
N1 C7 C6 127.7(3) . .
N1 C7 H7 116.2 . .
C6 C7 H7 116.2 . .
C9 C8 N1 110.0(3) . .
C9 C8 H8A 109.7 . .
N1 C8 H8A 109.7 . .
C9 C8 H8B 109.7 . .
N1 C8 H8B 109.7 . .
H8A C8 H8B 108.2 . .
O2 C9 C8 108.5(4) . .
O2 C9 C10 103.9(4) . .
C8 C9 C10 115.0(4) . .
O2 C9 H9 109.8 . .
C8 C9 H9 109.7 . .
C10 C9 H9 109.8 . .
C11 C10 C9 105.3(4) . .
C11 C10 H10A 110.7 . .
C9 C10 H10A 110.7 . .
C11 C10 H10B 110.7 . .
C9 C10 H10B 110.7 . .
H10A C10 H10B 108.8 . .
C10 C11 C12 105.6(4) . .
C10 C11 H11A 110.6 . .
C12 C11 H11A 110.6 . .
C10 C11 H11B 110.6 . .
C12 C11 H11B 110.6 . .
H11A C11 H11B 108.8 . .
O2 C12 C11 107.0(4) . .
O2 C12 H12A 110.3 . .
C11 C12 H12A 110.3 . .
O2 C12 H12B 110.3 . .
C11 C12 H12B 110.3 . .
H12A C12 H12B 108.6 . .
N2 C13 S1 179.1(4) . .

loop_
_geom_bond_atom_site_label_1
_geom_bond_atom_site_label_2
_geom_bond_distance
_geom_bond_site_symmetry_2
Zn1 N2 1.958(3) .
Zn1 O1 1.989(2) 3_655
Zn1 N1 2.025(3) .
Zn1 O1 2.071(2) .
Zn1 O2 2.261(3) .
Zn1 Zn1 3.1011(8) 3_655
S1 C13 1.615(4) .
O1 C1 1.336(4) .
O1 Zn1 1.989(2) 3_655
O2 C12 1.420(5) .
O2 C9 1.441(5) .
N1 C7 1.279(5) .
N1 C8 1.486(5) .
N2 C13 1.155(5) .
C1 C2 1.397(5) .
C1 C6 1.417(5) .
C2 C3 1.374(6) .
C2 H2 0.9300 .
C3 C4 1.382(6) .
C3 H3 0.9300 .
C4 C5 1.368(6) .
C4 H4 0.9300 .
C5 C6 1.399(5) .
C5 H5 0.9300 .
C6 C7 1.444(5) .
C7 H7 0.9300 .
C8 C9 1.468(6) .
C8 H8A 0.9700 .
C8 H8B 0.9700 .
C9 C10 1.525(6) .
C9 H9 0.9800 .
C10 C11 1.480(8) .
C10 H10A 0.9700 .
C10 H10B 0.9700 .
C11 C12 1.501(7) .
C11 H11A 0.9700 .
C11 H11B 0.9700 .
C12 H12A 0.9700 .
C12 H12B 0.9700 .
